data_2212979
loop_
_publ_author_name
'Li, Jianfeng'
'Noll, Bruce C.'
'Scheidt, W. Robert'

_publ_section_title
;
 Dichloridobis(1-ethylimidazole-\k<i>N</i>^3^)zinc(II)
;
_journal_coeditor_code PK2006
_journal_issue 4
_journal_name_full 'Acta Crystallographica Section E'
_journal_page_first m1048
_journal_page_last m1049
_journal_paper_doi 10.1107/S1600536807010689
_journal_volume 63
_journal_year 2007
_chemical_formula_iupac '[Zn Cl2 (C5 H8 N2)2]'
_chemical_formula_moiety 'C10 H16 Cl2 N4 Zn'
_chemical_formula_sum 'C10 H16 Cl2 N4 Zn'
_chemical_formula_weight 328.54
_chemical_name_common ZnCl2(1-EtIm)2
_chemical_name_systematic
;
Dichloridobis(1-ethylimidazole-\kN^3^)zinc(II)
;
_space_group_IT_number 14
_space_group_name_Hall '-P 2yn'
_symmetry_cell_setting monoclinic
_symmetry_space_group_name_Hall '-P 2yn'
_symmetry_space_group_name_H-M 'P 1 21/n 1'
_atom_sites_solution_hydrogens geom
_atom_sites_solution_primary direct
_atom_sites_solution_secondary difmap
_audit_creation_method SHELXL97
_cell_angle_alpha 90.00
_cell_angle_beta 108.408(2)
_cell_angle_gamma 90.00
_cell_formula_units_Z 4
_cell_length_a 11.3901(3)
_cell_length_b 10.0587(3)
_cell_length_c 13.2143(4)
_cell_measurement_reflns_used 9241
_cell_measurement_temperature 100(2)
_cell_measurement_theta_max 33.2
_cell_measurement_theta_min 2.6
_cell_volume 1436.49(7)
_computing_cell_refinement 'APEX2 and SAINT (Bruker, 2004)'
_computing_data_collection 'APEX2 (Bruker, 2004)'
_computing_data_reduction SAINT
_computing_molecular_graphics 'ORTEP-3 (Farrugia, 1997)'
_computing_publication_material SHELXL97
_computing_structure_refinement 'SHELXL97 (Sheldrick, 1997)'
_computing_structure_solution 'SHELXS97 (Sheldrick, 1997)'
_diffrn_ambient_temperature 100(2)
_diffrn_measured_fraction_theta_full 1.000
_diffrn_measured_fraction_theta_max 1.000
_diffrn_measurement_device_type 'Bruker SMART APEX CCD area-detector'
_diffrn_measurement_method '\f and \w'
_diffrn_radiation_monochromator graphite
_diffrn_radiation_source 'fine-focus sealed tube'
_diffrn_radiation_type MoK\a
_diffrn_radiation_wavelength 0.71073
_diffrn_reflns_av_R_equivalents 0.0244
_diffrn_reflns_av_sigmaI/netI 0.0110
_diffrn_reflns_limit_h_max 17
_diffrn_reflns_limit_h_min -17
_diffrn_reflns_limit_k_max 15
_diffrn_reflns_limit_k_min -15
_diffrn_reflns_limit_l_max 20
_diffrn_reflns_limit_l_min -20
_diffrn_reflns_number 70286
_diffrn_reflns_theta_full 33.00
_diffrn_reflns_theta_max 33.0
_diffrn_reflns_theta_min 2.1
_diffrn_standards_number 0
_exptl_absorpt_coefficient_mu 2.07
_exptl_absorpt_correction_T_max 0.662
_exptl_absorpt_correction_T_min 0.462
_exptl_absorpt_correction_type multi-scan
_exptl_absorpt_process_details '(SADABS; Sheldrick, 2004)'
_exptl_crystal_colour 'dark purple'
_exptl_crystal_density_diffrn 1.519
_exptl_crystal_density_method 'not measured'
_exptl_crystal_description block
_exptl_crystal_F_000 672
_exptl_crystal_size_max 0.42
_exptl_crystal_size_mid 0.22
_exptl_crystal_size_min 0.20
_refine_diff_density_max 0.58
_refine_diff_density_min -0.26
_refine_ls_extinction_method none
_refine_ls_goodness_of_fit_ref 1.06
_refine_ls_hydrogen_treatment constr
_refine_ls_matrix_type full
_refine_ls_number_parameters 156
_refine_ls_number_reflns 5418
_refine_ls_number_restraints 0
_refine_ls_restrained_S_all 1.06
_refine_ls_R_factor_all 0.021
_refine_ls_R_factor_gt 0.018
_refine_ls_shift/su_max 0.008
_refine_ls_shift/su_mean 0.000
_refine_ls_structure_factor_coef Fsqd
_refine_ls_weighting_details 'calc w = 1/[\s^2^(Fo^2^)+(0.0277P)^2^+0.3652P] where P=(Fo^2^+2Fc^2^)/3'
_refine_ls_weighting_scheme calc
_refine_ls_wR_factor_gt 0.050
_refine_ls_wR_factor_ref 0.051
_reflns_number_gt 5032
_reflns_number_total 5418
_reflns_threshold_expression I>2\s(I)
_cod_data_source_file pk2006.cif
_cod_data_source_block I
_cod_original_sg_symbol_H-M 'P 21/n'
_cod_database_code 2212979
_cod_database_fobs_code 2212979

loop_
_symmetry_equiv_pos_as_xyz
'x, y, z'
'-x+1/2, y+1/2, -z+1/2'
'-x, -y, -z'
'x-1/2, -y-1/2, z-1/2'

loop_
_atom_site_type_symbol
_atom_site_label
_atom_site_fract_x
_atom_site_fract_y
_atom_site_fract_z
_atom_site_U_iso_or_equiv
_atom_site_adp_type
_atom_site_calc_flag
_atom_site_refinement_flags
_atom_site_occupancy
Cl Cl1 0.438274(19) 0.73768(2) 1.193378(17) 0.02273(4) Uani d . 1
Cl Cl2 0.107900(19) 0.61964(2) 1.140308(17) 0.02163(4) Uani d . 1
Zn Zn1 0.245130(9) 0.725220(9) 1.077569(7) 0.01594(3) Uani d . 1
C C10 0.31604(10) 1.31572(10) 1.08649(10) 0.0318(2) Uani d . 1
H H15A 0.3788 1.2588 1.1350 0.048 Uiso calc R 1
H H15B 0.3252 1.4069 1.1141 0.048 Uiso calc R 1
H H15C 0.3268 1.3147 1.0158 0.048 Uiso calc R 1
C C5 0.10125(10) 0.46232(12) 0.62800(8) 0.0311(2) Uani d . 1
H H8A 0.0384 0.5245 0.6358 0.047 Uiso calc R 1
H H8B 0.0624 0.3974 0.5722 0.047 Uiso calc R 1
H H8C 0.1651 0.5115 0.6084 0.047 Uiso calc R 1
C C4 0.15948(12) 0.39081(11) 0.73222(8) 0.0325(2) Uani d . 1
H H7A 0.0943 0.3434 0.7528 0.039 Uiso calc R 1
H H7B 0.2187 0.3237 0.7226 0.039 Uiso calc R 1
C C2 0.34856(9) 0.51359(10) 0.84811(7) 0.02442(16) Uani d . 1
H H5 0.4079 0.4806 0.8175 0.029 Uiso calc R 1
C C9 0.18834(9) 1.26440(8) 1.07816(8) 0.02304(16) Uani d . 1
H H14A 0.1771 1.2673 1.1494 0.028 Uiso calc R 1
H H14B 0.1252 1.3229 1.0300 0.028 Uiso calc R 1
C C1 0.36898(8) 0.60105(9) 0.93026(7) 0.02080(14) Uani d . 1
H H1 0.4466 0.6399 0.9677 0.025 Uiso calc R 1
C C7 0.10896(8) 0.95265(9) 0.93460(6) 0.01937(14) Uani d . 1
H H11 0.0689 0.8971 0.8757 0.023 Uiso calc R 1
C C8 0.09714(8) 1.08738(9) 0.93754(7) 0.01991(14) Uani d . 1
H H12 0.0483 1.1427 0.8818 0.024 Uiso calc R 1
C C3 0.17403(8) 0.55125(9) 0.88132(7) 0.02049(14) Uani d . 1
H H9 0.0892 0.5479 0.8768 0.025 Uiso calc R 1
N N2 0.22464(7) 0.48236(8) 0.81826(6) 0.02253(14) Uani d . 1
C C6 0.22329(8) 1.01841(8) 1.09103(7) 0.01810(13) Uani d . 1
H H16 0.2783 1.0186 1.1621 0.022 Uiso calc R 1
N N1 0.25917(6) 0.62447(7) 0.95064(6) 0.01732(12) Uani d . 1
N N3 0.18876(6) 0.91021(7) 1.03142(6) 0.01733(12) Uani d . 1
N N4 0.16998(7) 1.12751(7) 1.03731(6) 0.01765(12) Uani d . 1

loop_
_atom_site_aniso_label
_atom_site_aniso_U_11
_atom_site_aniso_U_22
_atom_site_aniso_U_33
_atom_site_aniso_U_12
_atom_site_aniso_U_13
_atom_site_aniso_U_23
Cl1 0.01761(9) 0.02625(9) 0.02060(9) 0.00158(7) 0.00074(7) -0.00132(7)
Cl2 0.01914(8) 0.02213(9) 0.02299(9) -0.00118(6) 0.00576(7) 0.00514(7)
Zn1 0.01604(5) 0.01454(5) 0.01627(5) 0.00094(3) 0.00371(3) 0.00036(3)
C10 0.0257(4) 0.0208(4) 0.0457(6) -0.0032(3) 0.0069(4) 0.0064(4)
C5 0.0296(5) 0.0379(5) 0.0223(4) 0.0050(4) 0.0032(3) -0.0059(4)
C4 0.0450(6) 0.0264(4) 0.0222(4) -0.0041(4) 0.0050(4) -0.0079(3)
C2 0.0254(4) 0.0272(4) 0.0226(4) 0.0045(3) 0.0104(3) 0.0000(3)
C9 0.0247(4) 0.0156(3) 0.0297(4) 0.0006(3) 0.0098(3) 0.0005(3)
C1 0.0175(3) 0.0232(4) 0.0218(4) 0.0009(3) 0.0063(3) 0.0009(3)
C7 0.0192(3) 0.0219(3) 0.0157(3) 0.0010(3) 0.0036(3) 0.0009(3)
C8 0.0191(3) 0.0221(3) 0.0177(3) 0.0032(3) 0.0047(3) 0.0051(3)
C3 0.0194(3) 0.0211(3) 0.0200(3) -0.0013(3) 0.0048(3) -0.0019(3)
N2 0.0270(4) 0.0214(3) 0.0179(3) -0.0001(3) 0.0052(3) -0.0031(2)
C6 0.0185(3) 0.0166(3) 0.0176(3) 0.0011(3) 0.0034(3) 0.0017(3)
N1 0.0165(3) 0.0173(3) 0.0174(3) 0.0005(2) 0.0043(2) -0.0002(2)
N3 0.0175(3) 0.0164(3) 0.0170(3) 0.0011(2) 0.0039(2) 0.0012(2)
N4 0.0177(3) 0.0153(3) 0.0198(3) 0.0016(2) 0.0058(2) 0.0023(2)

loop_
_atom_type_symbol
_atom_type_description
_atom_type_scat_dispersion_real
_atom_type_scat_dispersion_imag
_atom_type_scat_source
C C 0.0033 0.0016 'International Tables Vol C Tables 4.2.6.8 and 6.1.1.4'
H H 0.0000 0.0000 'International Tables Vol C Tables 4.2.6.8 and 6.1.1.4'
N N 0.0061 0.0033 'International Tables Vol C Tables 4.2.6.8 and 6.1.1.4'
Zn Zn 0.2839 1.4301 'International Tables Vol C Tables 4.2.6.8 and 6.1.1.4'
Cl Cl 0.1484 0.1585 'International Tables Vol C Tables 4.2.6.8 and 6.1.1.4'

loop_
_geom_angle_atom_site_label_1
_geom_angle_atom_site_label_2
_geom_angle_atom_site_label_3
_geom_angle
_geom_angle_publ_flag
N3 Zn1 N1 108.50(3) yes
N3 Zn1 Cl1 107.83(2) yes
N1 Zn1 Cl1 106.10(2) yes
N3 Zn1 Cl2 110.95(2) yes
N1 Zn1 Cl2 108.47(2) yes
Cl1 Zn1 Cl2 114.742(9) yes
C9 C10 H15A 109.5 ?
C9 C10 H15B 109.5 ?
H15A C10 H15B 109.5 ?
C9 C10 H15C 109.5 ?
H15A C10 H15C 109.5 ?
H15B C10 H15C 109.5 ?
C4 C5 H8A 109.5 ?
C4 C5 H8B 109.5 ?
H8A C5 H8B 109.5 ?
C4 C5 H8C 109.5 ?
H8A C5 H8C 109.5 ?
H8B C5 H8C 109.5 ?
N2 C4 C5 112.12(9) ?
N2 C4 H7A 109.2 ?
C5 C4 H7A 109.2 ?
N2 C4 H7B 109.2 ?
C5 C4 H7B 109.2 ?
H7A C4 H7B 107.9 ?
C1 C2 N2 106.13(8) ?
C1 C2 H5 126.9 ?
N2 C2 H5 126.9 ?
N4 C9 C10 111.60(8) ?
N4 C9 H14A 109.3 ?
C10 C9 H14A 109.3 ?
N4 C9 H14B 109.3 ?
C10 C9 H14B 109.3 ?
H14A C9 H14B 108.0 ?
C2 C1 N1 109.23(8) ?
C2 C1 H1 125.4 ?
N1 C1 H1 125.4 ?
C8 C7 N3 108.82(7) ?
C8 C7 H11 125.6 ?
N3 C7 H11 125.6 ?
C7 C8 N4 106.46(7) ?
C7 C8 H12 126.8 ?
N4 C8 H12 126.8 ?
N1 C3 N2 110.54(8) ?
N1 C3 H9 124.7 ?
N2 C3 H9 124.7 ?
C3 N2 C2 107.82(7) ?
C3 N2 C4 126.27(9) ?
C2 N2 C4 125.90(8) ?
N3 C6 N4 110.87(7) ?
N3 C6 H16 124.6 ?
N4 C6 H16 124.6 ?
C3 N1 C1 106.28(7) yes
C3 N1 Zn1 128.53(6) ?
C1 N1 Zn1 124.40(6) ?
C6 N3 C7 106.31(7) yes
C6 N3 Zn1 125.11(6) ?
C7 N3 Zn1 128.58(6) ?
C6 N4 C8 107.54(7) ?
C6 N4 C9 125.67(7) ?
C8 N4 C9 126.78(7) ?

loop_
_geom_bond_atom_site_label_1
_geom_bond_atom_site_label_2
_geom_bond_distance
_geom_bond_publ_flag
Cl1 Zn1 2.2519(2) yes
Cl2 Zn1 2.2531(2) yes
Zn1 N3 1.9998(7) yes
Zn1 N1 2.0087(7) yes
C10 C9 1.5142(14) yes
C10 H15A 0.9800 ?
C10 H15B 0.9800 ?
C10 H15C 0.9800 ?
C5 C4 1.5091(15) yes
C5 H8A 0.9800 ?
C5 H8B 0.9800 ?
C5 H8C 0.9800 ?
C4 N2 1.4692(12) ?
C4 H7A 0.9900 ?
C4 H7B 0.9900 ?
C2 C1 1.3592(13) ?
C2 N2 1.3766(12) ?
C2 H5 0.9500 ?
C9 N4 1.4697(11) ?
C9 H14A 0.9900 ?
C9 H14B 0.9900 ?
C1 N1 1.3803(11) yes
C1 H1 0.9500 ?
C7 C8 1.3636(12) ?
C7 N3 1.3822(10) yes
C7 H11 0.9500 ?
C8 N4 1.3779(11) ?
C8 H12 0.9500 ?
C3 N1 1.3270(11) yes
C3 N2 1.3455(11) ?
C3 H9 0.9500 ?
C6 N3 1.3281(11) yes
C6 N4 1.3434(10) ?
C6 H16 0.9500 ?
